data_7703605
loop_
_publ_author_name
'Wang, Haiying'
'Sun, Junjun'
'Ma, Yachun'
'Li, Chen'
'Li, Nan'
'Ma, Pengtao'
'Zhang, Dongdi'
'Wang, Guan'
'Wang, Jingping'
'Niu, Jingyang'

_publ_section_title
;
 Discovery of the selenotantalate building block and its lanthanide
 derivatives: design, synthesis, and RhB decolorization properties.
;
_journal_issue 13
_journal_name_full 'Dalton transactions (Cambridge, England : 2003)'
_journal_page_first 4078
_journal_page_last 4083
_journal_paper_doi 10.1039/c9dt04828f
_journal_volume 49
_journal_year 2020
_chemical_formula_moiety '0.25(Cs8 K4 O156 Se16 Ta24), 4(O)'
_chemical_formula_sum 'Cs2 K O43 Se4 Ta6'
_chemical_formula_weight 2394.46
_space_group_crystal_system monoclinic
_space_group_IT_number 15
_space_group_name_Hall '-C 2yc'
_space_group_name_H-M_alt 'C 1 2/c 1'
_atom_sites_solution_primary direct
_audit_creation_date 2018-01-25
_audit_creation_method
;
Olex2 1.2
(compiled 2017.08.10 svn.r3458 for OlexSys, GUI svn.r5381)
;
_audit_update_record
;
2019-01-24 deposited with the CCDC.	2020-02-27 downloaded from the CCDC.
;
_cell_angle_alpha 90
_cell_angle_beta 93.414(3)
_cell_angle_gamma 90
_cell_formula_units_Z 4
_cell_length_a 13.111(2)
_cell_length_b 17.693(3)
_cell_length_c 17.135(3)
_cell_measurement_reflns_used 871
_cell_measurement_temperature 296(2)
_cell_measurement_theta_max 20.95
_cell_measurement_theta_min 2.32
_cell_volume 3967.8(11)
_computing_cell_refinement 'SAINT v8.37A (Bruker, 2015)'
_computing_data_reduction 'SAINT v8.37A (Bruker, 2015)'
_computing_molecular_graphics 'Olex2 (Dolomanov et al., 2009)'
_computing_publication_material 'Olex2 (Dolomanov et al., 2009)'
_computing_structure_refinement 'ShelXL (Sheldrick, 2015)'
_computing_structure_solution 'ShelXS-1997 (Sheldrick, 2008)'
_diffrn_ambient_temperature 296.15
_diffrn_measured_fraction_theta_full 0.998
_diffrn_measured_fraction_theta_max 0.998
_diffrn_measurement_device_type 'Bruker APEX-II CCD'
_diffrn_measurement_method '\f and \w scans'
_diffrn_radiation_type MoK\a
_diffrn_radiation_wavelength 0.71073
_diffrn_reflns_av_R_equivalents 0.0855
_diffrn_reflns_av_unetI/netI 0.1002
_diffrn_reflns_Laue_measured_fraction_full 0.998
_diffrn_reflns_Laue_measured_fraction_max 0.998
_diffrn_reflns_limit_h_max 15
_diffrn_reflns_limit_h_min -12
_diffrn_reflns_limit_k_max 21
_diffrn_reflns_limit_k_min -21
_diffrn_reflns_limit_l_max 19
_diffrn_reflns_limit_l_min -20
_diffrn_reflns_number 10234
_diffrn_reflns_point_group_measured_fraction_full 0.998
_diffrn_reflns_point_group_measured_fraction_max 0.998
_diffrn_reflns_theta_full 25.099
_diffrn_reflns_theta_max 25.099
_diffrn_reflns_theta_min 1.935
_diffrn_standards_number 0
_exptl_absorpt_coefficient_mu 22.183
_exptl_absorpt_correction_T_max 0.7457
_exptl_absorpt_correction_T_min 0.4938
_exptl_absorpt_correction_type multi-scan
_exptl_absorpt_process_details
'SADABS-2016/2 (Bruker,2016/2) was used for absorption correction. wR2(int) was 0.1127 before and 0.0586 after correction. The Ratio of minimum to maximum transmission is 0.6622. The \l/2 correction factor is Not present.'
_exptl_crystal_colour colourless
_exptl_crystal_colour_primary colourless
_exptl_crystal_density_diffrn 4.008
_exptl_crystal_description block
_exptl_crystal_F_000 4188
_exptl_crystal_size_max 0.12
_exptl_crystal_size_mid 0.09
_exptl_crystal_size_min 0.07
_refine_diff_density_max 2.087
_refine_diff_density_min -1.932
_refine_diff_density_rms 0.403
_refine_ls_extinction_method none
_refine_ls_goodness_of_fit_ref 1.014
_refine_ls_hydrogen_treatment undef
_refine_ls_matrix_type full
_refine_ls_number_parameters 146
_refine_ls_number_reflns 3531
_refine_ls_number_restraints 0
_refine_ls_restrained_S_all 1.014
_refine_ls_R_factor_all 0.1017
_refine_ls_R_factor_gt 0.0524
_refine_ls_shift/su_max 0.000
_refine_ls_shift/su_mean 0.000
_refine_ls_structure_factor_coef Fsqd
_refine_ls_weighting_details 'w=1/[\s^2^(Fo^2^)+(0.0418P)^2^+43.6701P] where P=(Fo^2^+2Fc^2^)/3'
_refine_ls_weighting_scheme calc
_refine_ls_wR_factor_gt 0.1040
_refine_ls_wR_factor_ref 0.1264
_reflns_Friedel_coverage 0.000
_reflns_number_gt 2166
_reflns_number_total 3531
_reflns_threshold_expression 'I > 2\s(I)'
_cod_data_source_file c9dt04828f2.cif
_cod_data_source_block njy1_a
_cod_depositor_comments 'Adding full bibliography for 7703605--7703611.cif.'
_cod_database_code 7703605
_shelx_shelxl_version_number 2018/1
_shelx_space_group_comment
;
The symmetry employed for this shelxl refinement is uniquely defined
by the following loop, which should always be used as a source of
symmetry information in preference to the above space-group names.
They are only intended as comments.
;
_shelx_estimated_absorpt_t_max 0.306
_shelx_estimated_absorpt_t_min 0.176
_olex2_refinement_description
;
;
_olex2_submission_special_instructions 'No special instructions were received'

loop_
_space_group_symop_operation_xyz
'x, y, z'
'-x, y, -z+1/2'
'x+1/2, y+1/2, z'
'-x+1/2, y+1/2, -z+1/2'
'-x, -y, -z'
'x, -y, z-1/2'
'-x+1/2, -y+1/2, -z'
'x+1/2, -y+1/2, z-1/2'

loop_
_atom_site_label
_atom_site_type_symbol
_atom_site_fract_x
_atom_site_fract_y
_atom_site_fract_z
_atom_site_U_iso_or_equiv
_atom_site_adp_type
_atom_site_occupancy
_atom_site_site_symmetry_order
_atom_site_calc_flag
_atom_site_refinement_flags_posn
_atom_site_refinement_flags_adp
_atom_site_refinement_flags_occupancy
_atom_site_disorder_assembly
_atom_site_disorder_group
Ta1 Ta 0.70519(6) 0.65386(5) 0.27876(5) 0.0211(2) Uani 1 1 d . . . . .
Ta2 Ta 0.38746(7) 0.80820(5) 0.31328(5) 0.0234(2) Uani 1 1 d . . . . .
Ta3 Ta 0.48575(6) 0.65770(5) 0.41060(5) 0.0237(2) Uani 1 1 d . . . . .
Se1 Se 0.22512(16) 0.69512(13) 0.40845(12) 0.0279(5) Uani 1 1 d . . . . .
Se2 Se 0.63300(19) 0.49665(15) 0.16986(14) 0.0437(7) Uani 1 1 d . . . . .
Cs1 Cs 0.66710(12) 0.45876(10) 0.41232(10) 0.0530(5) Uani 1 1 d . . . . .
K1 K 1.000000 0.6317(5) 0.250000 0.045(2) Uani 1 2 d S T P . .
O1 O 0.3234(12) 0.9058(9) 0.2911(9) 0.045(4) Uiso 1 1 d . . . . .
O2 O 0.6522(10) 0.5482(8) 0.2519(8) 0.031(4) Uiso 1 1 d . . . . .
O3 O 0.5672(12) 0.4241(9) 0.2030(9) 0.047(4) Uiso 1 1 d . . . . .
O4 O 0.3966(11) 0.9086(8) 0.3636(8) 0.036(4) Uiso 1 1 d . . . . .
O5 O 0.5384(11) 0.5484(8) 0.1232(8) 0.038(4) Uiso 1 1 d . . . . .
O6 O 0.500000 0.8231(10) 0.250000 0.023(5) Uiso 1 2 d S T P . .
O7 O 0.8134(10) 0.5908(8) 0.3285(8) 0.033(4) Uiso 1 1 d . . . . .
O8 O 0.4827(11) 0.7769(8) 0.4084(8) 0.034(4) Uiso 1 1 d . . . . .
O9 O 0.2681(10) 0.7817(8) 0.3837(8) 0.031(4) Uiso 1 1 d . . . . .
O10 O 0.2103(9) 0.6497(7) 0.3204(7) 0.023(3) Uiso 1 1 d . . . . .
O11 O 0.8322(10) 0.6750(8) 0.3433(8) 0.032(4) Uiso 1 1 d . . . . .
O12 O 0.2910(10) 0.7727(8) 0.2228(7) 0.026(3) Uiso 1 1 d . . . . .
O13 O 0.5310(11) 0.6011(8) 0.5046(8) 0.034(4) Uiso 1 1 d . . . . .
O14 O 0.5445(11) 0.6827(8) 0.5150(8) 0.033(4) Uiso 1 1 d . . . . .
O15 O 0.6126(10) 0.6557(7) 0.3602(7) 0.025(3) Uiso 1 1 d . . . . .
O16 O 0.3357(10) 0.6573(8) 0.4480(8) 0.029(3) Uiso 1 1 d . . . . .
O17 O 0.4039(9) 0.6916(7) 0.3069(7) 0.020(3) Uiso 1 1 d . . . . .
O1W O 0.2396(13) 0.8430(9) 0.0904(10) 0.059(5) Uiso 1 1 d . . . . .
O2W O 0.5876(16) 0.8654(12) 0.5092(12) 0.086(7) Uiso 1 1 d . . . . .
O3W O 0.9317(14) 0.4983(11) 0.1726(10) 0.067(5) Uiso 1 1 d . . . . .
O4W O 1.0361(16) 0.7719(12) 0.3364(12) 0.082(6) Uiso 1 1 d . . . . .
O5W O 0.8693(17) 0.4796(13) 0.5226(13) 0.101(8) Uiso 1 1 d . . . . .

loop_
_atom_site_aniso_label
_atom_site_aniso_U_11
_atom_site_aniso_U_22
_atom_site_aniso_U_33
_atom_site_aniso_U_23
_atom_site_aniso_U_13
_atom_site_aniso_U_12
Ta1 0.0175(5) 0.0285(5) 0.0171(4) 0.0042(4) 0.0004(3) 0.0007(4)
Ta2 0.0214(5) 0.0277(5) 0.0212(5) -0.0045(4) 0.0022(4) 0.0001(4)
Ta3 0.0199(5) 0.0342(6) 0.0171(5) 0.0022(4) 0.0012(4) -0.0006(4)
Se1 0.0216(12) 0.0432(14) 0.0197(11) -0.0077(10) 0.0063(9) -0.0032(10)
Se2 0.0441(16) 0.0436(16) 0.0434(15) -0.0056(12) 0.0033(12) 0.0048(13)
Cs1 0.0445(10) 0.0691(13) 0.0470(10) 0.0265(9) 0.0153(8) 0.0145(9)
K1 0.023(4) 0.061(6) 0.051(5) 0.000 0.009(4) 0.000

loop_
_atom_type_symbol
_atom_type_description
_atom_type_scat_dispersion_real
_atom_type_scat_dispersion_imag
_atom_type_scat_source
Cs Cs -0.3680 2.1192 'International Tables Vol C Tables 4.2.6.8 and 6.1.1.4'
K K 0.2009 0.2494 'International Tables Vol C Tables 4.2.6.8 and 6.1.1.4'
O O 0.0106 0.0060 'International Tables Vol C Tables 4.2.6.8 and 6.1.1.4'
Se Se -0.0929 2.2259 'International Tables Vol C Tables 4.2.6.8 and 6.1.1.4'
Ta Ta -0.7052 6.5227 'International Tables Vol C Tables 4.2.6.8 and 6.1.1.4'

loop_
_geom_angle_atom_site_label_1
_geom_angle_atom_site_label_2
_geom_angle_atom_site_label_3
_geom_angle
_geom_angle_site_symmetry_1
_geom_angle_site_symmetry_3
_geom_angle_publ_flag
Ta2 Ta1 Cs1 151.48(4) 2_655 . ?
Ta2 Ta1 K1 110.69(10) 2_655 . ?
K1 Ta1 Cs1 97.81(10) . . ?
O2 Ta1 Ta2 122.2(4) . 2_655 ?
O2 Ta1 Cs1 46.9(4) . . ?
O2 Ta1 K1 101.8(4) . . ?
O2 Ta1 O10 88.5(5) . 2_655 ?
O2 Ta1 O12 157.3(5) . 2_655 ?
O2 Ta1 O17 85.7(5) . 2_655 ?
O7 Ta1 Ta2 154.5(4) . 2_655 ?
O7 Ta1 Cs1 53.1(4) . . ?
O7 Ta1 K1 46.2(4) . . ?
O7 Ta1 O2 78.7(6) . . ?
O7 Ta1 O10 85.9(5) . 2_655 ?
O7 Ta1 O11 45.6(5) . . ?
O7 Ta1 O12 123.9(6) . 2_655 ?
O7 Ta1 O17 158.7(5) . 2_655 ?
O10 Ta1 Ta2 80.8(3) 2_655 2_655 ?
O10 Ta1 Cs1 120.2(3) 2_655 . ?
O10 Ta1 K1 47.3(3) 2_655 . ?
O10 Ta1 O12 90.6(5) 2_655 2_655 ?
O10 Ta1 O17 79.3(5) 2_655 2_655 ?
O11 Ta1 Ta2 112.3(4) . 2_655 ?
O11 Ta1 Cs1 88.5(4) . . ?
O11 Ta1 K1 44.8(4) . . ?
O11 Ta1 O2 124.3(5) . . ?
O11 Ta1 O10 89.5(5) . 2_655 ?
O11 Ta1 O12 78.4(5) . 2_655 ?
O11 Ta1 O17 147.9(5) . 2_655 ?
O12 Ta1 Ta2 35.5(4) 2_655 2_655 ?
O12 Ta1 Cs1 146.6(3) 2_655 . ?
O12 Ta1 K1 94.2(4) 2_655 . ?
O15 Ta1 Ta2 95.9(4) . 2_655 ?
O15 Ta1 Cs1 60.8(4) . . ?
O15 Ta1 K1 140.0(4) . . ?
O15 Ta1 O2 87.6(5) . . ?
O15 Ta1 O7 99.6(5) . . ?
O15 Ta1 O10 172.4(5) . 2_655 ?
O15 Ta1 O11 98.0(6) . . ?
O15 Ta1 O12 90.5(5) . 2_655 ?
O15 Ta1 O17 94.0(5) . 2_655 ?
O17 Ta1 Ta2 36.5(3) 2_655 2_655 ?
O17 Ta1 Cs1 123.1(3) 2_655 . ?
O17 Ta1 K1 125.2(3) 2_655 . ?
O17 Ta1 O12 71.8(5) 2_655 2_655 ?
Ta1 Ta2 Ta3 72.82(3) 2_655 . ?
Ta1 Ta2 Cs1 116.94(4) 2_655 3_455 ?
Ta3 Ta2 Cs1 122.43(3) . 3_455 ?
O1 Ta2 Ta1 119.4(5) . 2_655 ?
O1 Ta2 Ta3 161.5(4) . . ?
O1 Ta2 Cs1 40.9(4) . 3_455 ?
O1 Ta2 O4 45.7(6) . . ?
O1 Ta2 O8 128.6(6) . . ?
O1 Ta2 O9 89.0(6) . . ?
O1 Ta2 O12 83.3(6) . . ?
O1 Ta2 O17 156.2(6) . . ?
O4 Ta2 Ta1 162.0(4) . 2_655 ?
O4 Ta2 Ta3 119.0(4) . . ?
O4 Ta2 Cs1 45.8(4) . 3_455 ?
O4 Ta2 O8 83.0(6) . . ?
O4 Ta2 O9 88.7(5) . . ?
O4 Ta2 O12 128.8(6) . . ?
O4 Ta2 O17 155.8(5) . . ?
O6 Ta2 Ta1 96.7(4) . 2_655 ?
O6 Ta2 Ta3 96.0(4) . . ?
O6 Ta2 Cs1 134.0(5) . 3_455 ?
O6 Ta2 O1 96.1(6) . . ?
O6 Ta2 O4 95.5(6) . . ?
O6 Ta2 O8 91.9(4) . . ?
O6 Ta2 O9 174.8(7) . . ?
O6 Ta2 O12 94.4(4) . . ?
O6 Ta2 O17 91.2(6) . . ?
O8 Ta2 Ta1 109.8(4) . 2_655 ?
O8 Ta2 Ta3 36.9(4) . . ?
O8 Ta2 Cs1 103.9(4) . 3_455 ?
O8 Ta2 O9 85.5(5) . . ?
O8 Ta2 O17 73.5(5) . . ?
O9 Ta2 Ta1 79.9(4) . 2_655 ?
O9 Ta2 Ta3 79.2(4) . . ?
O9 Ta2 Cs1 51.2(4) . 3_455 ?
O12 Ta2 Ta1 36.8(4) . 2_655 ?
O12 Ta2 Ta3 109.6(4) . . ?
O12 Ta2 Cs1 95.1(4) . 3_455 ?
O12 Ta2 O8 146.5(5) . . ?
O12 Ta2 O9 85.3(5) . . ?
O12 Ta2 O17 73.5(5) . . ?
O17 Ta2 Ta1 36.9(3) . 2_655 ?
O17 Ta2 Ta3 37.0(3) . . ?
O17 Ta2 Cs1 134.6(3) . 3_455 ?
O17 Ta2 O9 83.8(5) . . ?
Ta2 Ta3 Cs1 123.62(4) . 5_666 ?
Ta2 Ta3 Cs1 149.18(3) . . ?
Cs1 Ta3 Cs1 83.18(4) . 5_666 ?
O5 Ta3 Ta2 124.3(4) 2_655 . ?
O5 Ta3 Cs1 70.9(4) 2_655 5_666 ?
O5 Ta3 Cs1 45.0(4) 2_655 . ?
O5 Ta3 O8 160.2(6) 2_655 . ?
O5 Ta3 O16 87.2(5) 2_655 . ?
O5 Ta3 O17 88.2(5) 2_655 . ?
O8 Ta3 Ta2 36.1(4) . . ?
O8 Ta3 Cs1 147.0(4) . . ?
O8 Ta3 Cs1 119.1(4) . 5_666 ?
O13 Ta3 Ta2 154.5(4) . . ?
O13 Ta3 Cs1 45.6(4) . 5_666 ?
O13 Ta3 Cs1 55.1(4) . . ?
O13 Ta3 O5 77.4(6) . 2_655 ?
O13 Ta3 O8 122.0(6) . . ?
O13 Ta3 O16 89.5(5) . . ?
O13 Ta3 O17 162.4(5) . . ?
O14 Ta3 Ta2 113.2(4) . . ?
O14 Ta3 Cs1 68.6(4) . 5_666 ?
O14 Ta3 Cs1 89.5(4) . . ?
O14 Ta3 O5 121.3(6) . 2_655 ?
O14 Ta3 O8 78.3(6) . . ?
O14 Ta3 O13 43.9(5) . . ?
O14 Ta3 O16 92.7(5) . . ?
O14 Ta3 O17 149.3(5) . . ?
O15 Ta3 Ta2 96.2(4) . . ?
O15 Ta3 Cs1 140.1(4) . 5_666 ?
O15 Ta3 Cs1 59.2(4) . . ?
O15 Ta3 O5 88.8(5) . 2_655 ?
O15 Ta3 O8 91.5(5) . . ?
O15 Ta3 O13 97.6(5) . . ?
O15 Ta3 O14 96.4(6) . . ?
O15 Ta3 O16 170.9(5) . . ?
O15 Ta3 O17 92.1(5) . . ?
O16 Ta3 Ta2 79.4(4) . . ?
O16 Ta3 Cs1 45.2(4) . 5_666 ?
O16 Ta3 Cs1 121.9(4) . . ?
O16 Ta3 O8 89.5(5) . . ?
O16 Ta3 O17 79.6(5) . . ?
O17 Ta3 Ta2 36.3(3) . . ?
O17 Ta3 Cs1 120.0(3) . 5_666 ?
O17 Ta3 Cs1 119.9(3) . . ?
O17 Ta3 O8 72.1(5) . . ?
O9 Se1 Cs1 130.8(5) . 5_666 ?
O9 Se1 O10 103.1(6) . . ?
O9 Se1 O16 99.6(7) . . ?
O10 Se1 Cs1 110.4(4) . 5_666 ?
O16 Se1 Cs1 39.4(4) . 5_666 ?
O16 Se1 O10 102.5(6) . . ?
Cs1 Se2 Cs1 110.61(6) 2_655 . ?
O2 Se2 Cs1 42.2(5) . . ?
O2 Se2 Cs1 117.6(5) . 2_655 ?
O2 Se2 O5 99.8(7) . . ?
O3 Se2 Cs1 59.5(6) . 2_655 ?
O3 Se2 Cs1 64.3(5) . . ?
O3 Se2 O2 100.9(7) . . ?
O3 Se2 O5 101.4(7) . . ?
O5 Se2 Cs1 125.6(5) . . ?
O5 Se2 Cs1 43.8(5) . 2_655 ?
O1 Cs1 O2 65.5(4) 3_545 . ?
O1 Cs1 O3 98.9(4) 3_545 2_655 ?
O1 Cs1 O4 27.3(4) 3_545 3_545 ?
O1 Cs1 O5 127.2(4) 3_545 2_655 ?
O1 Cs1 O7 61.3(4) 3_545 . ?
O1 Cs1 O9 50.6(4) 3_545 3_545 ?
O1 Cs1 O13 140.3(4) 3_545 5_666 ?
O1 Cs1 O13 151.4(4) 3_545 . ?
O1 Cs1 O15 104.4(3) 3_545 . ?
O1 Cs1 O16 110.2(4) 3_545 5_666 ?
O1 Cs1 O5W 82.8(5) 3_545 . ?
O2 Cs1 O3 66.6(3) . 2_655 ?
O2 Cs1 O4 85.7(3) . 3_545 ?
O2 Cs1 O7 45.3(3) . . ?
O2 Cs1 O9 109.6(3) . 3_545 ?
O2 Cs1 O13 91.5(3) . . ?
O2 Cs1 O13 122.6(4) . 5_666 ?
O2 Cs1 O15 46.5(3) . . ?
O2 Cs1 O5W 117.6(5) . . ?
O3 Cs1 O15 83.1(3) 2_655 . ?
O4 Cs1 O3 125.2(4) 3_545 2_655 ?
O4 Cs1 O7 62.0(3) 3_545 . ?
O4 Cs1 O9 49.8(3) 3_545 3_545 ?
O4 Cs1 O13 143.4(3) 3_545 . ?
O4 Cs1 O15 111.3(3) 3_545 . ?
O5 Cs1 O2 64.8(4) 2_655 . ?
O5 Cs1 O3 44.8(4) 2_655 2_655 ?
O5 Cs1 O4 150.4(4) 2_655 3_545 ?
O5 Cs1 O7 94.0(4) 2_655 . ?
O5 Cs1 O9 139.5(4) 2_655 3_545 ?
O5 Cs1 O13 63.1(4) 2_655 5_666 ?
O5 Cs1 O13 43.6(3) 2_655 . ?
O5 Cs1 O15 47.3(3) 2_655 . ?
O5 Cs1 O16 115.2(4) 2_655 5_666 ?
O5 Cs1 O5W 136.7(5) 2_655 . ?
O7 Cs1 O3 111.7(3) . 2_655 ?
O7 Cs1 O9 109.5(3) . 3_545 ?
O7 Cs1 O13 90.7(3) . . ?
O7 Cs1 O15 49.3(3) . . ?
O9 Cs1 O3 95.1(3) 3_545 2_655 ?
O9 Cs1 O13 157.5(3) 3_545 . ?
O9 Cs1 O15 154.5(3) 3_545 . ?
O13 Cs1 O3 86.0(3) . 2_655 ?
O13 Cs1 O3 60.1(3) 5_666 2_655 ?
O13 Cs1 O4 143.0(4) 5_666 3_545 ?
O13 Cs1 O7 154.9(4) 5_666 . ?
O13 Cs1 O9 95.2(3) 5_666 3_545 ?
O13 Cs1 O13 65.9(4) 5_666 . ?
O13 Cs1 O15 48.0(3) . . ?
O13 Cs1 O15 105.7(3) 5_666 . ?
O16 Cs1 O2 168.6(4) 5_666 . ?
O16 Cs1 O3 104.9(3) 5_666 2_655 ?
O16 Cs1 O4 94.0(3) 5_666 3_545 ?
O16 Cs1 O7 143.2(3) 5_666 . ?
O16 Cs1 O9 62.5(3) 5_666 3_545 ?
O16 Cs1 O13 95.5(3) 5_666 . ?
O16 Cs1 O13 53.4(4) 5_666 5_666 ?
O16 Cs1 O15 142.6(3) 5_666 . ?
O16 Cs1 O5W 70.9(5) 5_666 . ?
O5W Cs1 O3 175.7(5) . 2_655 ?
O5W Cs1 O4 56.0(5) . 3_545 ?
O5W Cs1 O7 72.5(5) . . ?
O5W Cs1 O9 82.9(5) . 3_545 ?
O5W Cs1 O13 116.2(5) . 5_666 ?
O5W Cs1 O13 94.4(5) . . ?
O5W Cs1 O15 100.3(5) . . ?
Ta1 K1 Ta1 168.6(2) 2_755 . ?
O7 K1 Ta1 28.7(3) 2_755 2_755 ?
O7 K1 Ta1 157.9(3) 2_755 . ?
O7 K1 Ta1 157.9(3) . 2_755 ?
O7 K1 Ta1 28.7(3) . . ?
O7 K1 O7 151.6(6) 2_755 . ?
O7 K1 O10 55.6(4) 2_755 1_655 ?
O7 K1 O10 128.2(4) 2_755 2_655 ?
O7 K1 O10 128.2(4) . 1_655 ?
O7 K1 O10 55.6(4) . 2_655 ?
O10 K1 Ta1 146.5(3) 1_655 . ?
O10 K1 Ta1 146.5(3) 2_655 2_755 ?
O10 K1 Ta1 31.2(2) 2_655 . ?
O10 K1 Ta1 31.2(2) 1_655 2_755 ?
O10 K1 O10 167.7(6) 1_655 2_655 ?
O11 K1 Ta1 28.8(3) 2_755 2_755 ?
O11 K1 Ta1 145.5(3) . 2_755 ?
O11 K1 Ta1 145.5(3) 2_755 . ?
O11 K1 Ta1 28.8(3) . . ?
O11 K1 O7 30.3(4) 2_755 2_755 ?
O11 K1 O7 173.3(4) 2_755 . ?
O11 K1 O7 30.3(4) . . ?
O11 K1 O7 173.3(4) . 2_755 ?
O11 K1 O10 58.5(4) . 2_655 ?
O11 K1 O10 117.8(4) 2_755 2_655 ?
O11 K1 O10 117.8(4) . 1_655 ?
O11 K1 O10 58.5(4) 2_755 1_655 ?
O11 K1 O11 149.4(6) 2_755 . ?
O11 K1 O4W 66.4(5) . . ?
O11 K1 O4W 87.1(5) 2_755 . ?
O11 K1 O4W 66.4(5) 2_755 2_755 ?
O11 K1 O4W 87.1(5) . 2_755 ?
O3W K1 Ta1 108.0(4) . 2_755 ?
O3W K1 Ta1 108.0(4) 2_755 . ?
O3W K1 Ta1 81.7(4) 2_755 2_755 ?
O3W K1 Ta1 81.7(4) . . ?
O3W K1 O7 76.2(5) 2_755 2_755 ?
O3W K1 O7 76.2(5) . . ?
O3W K1 O7 80.2(5) . 2_755 ?
O3W K1 O7 80.2(5) 2_755 . ?
O3W K1 O10 122.8(5) 2_755 2_655 ?
O3W K1 O10 68.7(5) . 2_655 ?
O3W K1 O10 122.8(5) . 1_655 ?
O3W K1 O10 68.7(5) 2_755 1_655 ?
O3W K1 O11 104.5(5) . . ?
O3W K1 O11 101.0(5) . 2_755 ?
O3W K1 O11 104.5(5) 2_755 2_755 ?
O3W K1 O11 101.0(5) 2_755 . ?
O3W K1 O3W 66.7(8) 2_755 . ?
O3W K1 O4W 115.8(6) 2_755 . ?
O3W K1 O4W 170.7(5) . . ?
O3W K1 O4W 170.7(5) 2_755 2_755 ?
O3W K1 O4W 115.8(6) . 2_755 ?
O4W K1 Ta1 89.0(4) . . ?
O4W K1 Ta1 89.0(4) 2_755 2_755 ?
O4W K1 Ta1 81.3(4) 2_755 . ?
O4W K1 Ta1 81.3(4) . 2_755 ?
O4W K1 O7 95.2(5) 2_755 2_755 ?
O4W K1 O7 95.2(5) . . ?
O4W K1 O7 109.1(5) . 2_755 ?
O4W K1 O7 109.0(5) 2_755 . ?
O4W K1 O10 103.6(5) . 2_655 ?
O4W K1 O10 65.3(5) . 1_655 ?
O4W K1 O10 103.6(5) 2_755 1_655 ?
O4W K1 O10 65.3(5) 2_755 2_655 ?
O4W K1 O4W 63.2(8) 2_755 . ?
Ta2 O1 Cs1 115.2(6) . 3_455 ?
O4 O1 Ta2 68.1(8) . . ?
O4 O1 Cs1 81.7(8) . 3_455 ?
Ta1 O2 Cs1 105.1(5) . . ?
Se2 O2 Ta1 136.0(8) . . ?
Se2 O2 Cs1 116.9(6) . . ?
Se2 O3 Cs1 97.1(6) . 2_655 ?
Se2 O3 Cs1 92.3(6) . . ?
Cs1 O3 Cs1 136.5(4) 2_655 . ?
Ta2 O4 Cs1 108.7(5) . 3_455 ?
O1 O4 Ta2 66.2(8) . . ?
O1 O4 Cs1 71.0(8) . 3_455 ?
Ta3 O5 Cs1 107.8(6) 2_655 2_655 ?
Se2 O5 Ta3 137.7(8) . 2_655 ?
Se2 O5 Cs1 114.2(6) . 2_655 ?
Ta2 O6 Ta2 164.1(11) . 2_655 ?
Ta1 O7 Cs1 99.4(5) . . ?
Ta1 O7 K1 105.1(5) . . ?
K1 O7 Cs1 150.0(5) . . ?
O11 O7 Ta1 67.8(7) . . ?
O11 O7 Cs1 133.6(8) . . ?
O11 O7 K1 73.0(7) . . ?
Ta2 O8 Ta3 107.0(6) . . ?
Ta2 O9 Cs1 100.7(5) . 3_455 ?
Se1 O9 Ta2 128.3(7) . . ?
Se1 O9 Cs1 130.5(6) . 3_455 ?
Ta1 O10 K1 101.5(5) 2_655 1_455 ?
Se1 O10 Ta1 131.6(7) . 2_655 ?
Se1 O10 K1 117.6(6) . 1_455 ?
Ta1 O11 K1 106.4(5) . . ?
O7 O11 Ta1 66.5(7) . . ?
O7 O11 K1 76.8(7) . . ?
Ta2 O12 Ta1 107.7(6) . 2_655 ?
Ta3 O13 Cs1 97.7(5) . . ?
Ta3 O13 Cs1 108.6(5) . 5_666 ?
Cs1 O13 Cs1 114.1(4) 5_666 . ?
O14 O13 Ta3 67.9(8) . . ?
O14 O13 Cs1 111.5(8) . 5_666 ?
O14 O13 Cs1 134.4(9) . . ?
O13 O14 Ta3 68.2(8) . . ?
Ta1 O15 Ta3 159.7(8) . . ?
Ta1 O15 Cs1 92.2(4) . . ?
Ta3 O15 Cs1 94.0(4) . . ?
Ta3 O16 Cs1 106.6(5) . 5_666 ?
Se1 O16 Ta3 131.9(7) . . ?
Se1 O16 Cs1 120.7(6) . 5_666 ?
Ta1 O17 Ta3 142.3(6) 2_655 . ?
Ta2 O17 Ta1 106.5(5) . 2_655 ?
Ta2 O17 Ta3 106.7(5) . . ?

loop_
_geom_bond_atom_site_label_1
_geom_bond_atom_site_label_2
_geom_bond_distance
_geom_bond_site_symmetry_2
_geom_bond_publ_flag
Ta1 Ta2 3.3452(13) 2_655 ?
Ta1 Cs1 4.1881(19) . ?
Ta1 K1 3.9450(13) . ?
Ta1 O2 2.037(13) . ?
Ta1 O7 1.959(14) . ?
Ta1 O10 2.084(12) 2_655 ?
Ta1 O11 1.979(14) . ?
Ta1 O12 2.104(13) 2_655 ?
Ta1 O15 1.904(12) . ?
Ta1 O17 2.096(13) 2_655 ?
Ta2 Ta3 3.3581(13) . ?
Ta2 Cs1 4.3483(19) 3_455 ?
Ta2 O1 1.948(16) . ?
Ta2 O4 1.976(14) . ?
Ta2 O6 1.901(3) . ?
Ta2 O8 2.069(14) . ?
Ta2 O9 2.087(13) . ?
Ta2 O12 2.040(13) . ?
Ta2 O17 2.078(12) . ?
Ta3 Cs1 4.2468(19) . ?
Ta3 Cs1 4.2652(18) 5_666 ?
Ta3 O5 2.037(14) 2_655 ?
Ta3 O8 2.109(14) . ?
Ta3 O13 1.959(14) . ?
Ta3 O14 1.955(14) . ?
Ta3 O15 1.919(12) . ?
Ta3 O16 2.105(13) . ?
Ta3 O17 2.108(13) . ?
Se1 Cs1 4.281(3) 5_666 ?
Se1 O9 1.694(14) . ?
Se1 O10 1.710(13) . ?
Se1 O16 1.701(14) . ?
Se2 Cs1 4.206(3) . ?
Se2 Cs1 4.154(3) 2_655 ?
Se2 O2 1.682(13) . ?
Se2 O3 1.666(16) . ?
Se2 O5 1.703(15) . ?
Cs1 O1 3.146(15) 3_545 ?
Cs1 O2 3.168(13) . ?
Cs1 O3 3.605(16) 2_655 ?
Cs1 O4 3.292(14) 3_545 ?
Cs1 O5 3.154(15) 2_655 ?
Cs1 O7 3.395(14) . ?
Cs1 O9 3.447(14) 3_545 ?
Cs1 O13 3.516(14) . ?
Cs1 O13 3.214(14) 5_666 ?
Cs1 O15 3.657(13) . ?
Cs1 O16 3.156(13) 5_666 ?
Cs1 O5W 3.18(2) . ?
K1 O7 2.951(13) 2_755 ?
K1 O7 2.952(13) . ?
K1 O10 2.961(13) 1_655 ?
K1 O10 2.961(13) 2_655 ?
K1 O11 2.899(14) 2_755 ?
K1 O11 2.899(14) . ?
K1 O3W 2.83(2) 2_755 ?
K1 O3W 2.83(2) . ?
K1 O4W 2.91(2) . ?
K1 O4W 2.91(2) 2_755 ?
O1 O4 1.53(2) . ?
O7 O11 1.528(18) . ?
O13 O14 1.464(18) . ?
